data_4124602
loop_
_publ_author_name
'Mo, Zhenbo'
'Kolychev, Eugene L.'
'Rit, Arnab'
'Campos, Jes\'us'
'Niu, Haoyu'
'Aldridge, Simon'

_publ_section_title
;
 Facile Reversibility by Design: Tuning Small Molecule Capture and
 Activation by Single Component Frustrated Lewis Pairs.
;
_journal_issue 38
_journal_name_full 'Journal of the American Chemical Society'
_journal_page_first 12227
_journal_page_last 12230
_journal_paper_doi 10.1021/jacs.5b08614
_journal_volume 137
_journal_year 2015
_chemical_formula_moiety 'C33 H26 B1 F10 O1 P1'
_chemical_formula_sum 'C33 H26 B F10 O P'
_chemical_formula_weight 670.33
_space_group_IT_number 2
_symmetry_cell_setting triclinic
_symmetry_space_group_name_Hall '-P 1'
_symmetry_space_group_name_H-M 'P -1'
_atom_sites_solution_hydrogens difmap
_atom_sites_solution_primary other
_audit_creation_date 2015-06-08
_audit_creation_method CRYSTALS_ver_14.43
_cell_angle_alpha 64.8068(9)
_cell_angle_beta 77.2838(10)
_cell_angle_gamma 82.2971(12)
_cell_formula_units_Z 2
_cell_length_a 9.5213(2)
_cell_length_b 12.7992(3)
_cell_length_c 14.4877(4)
_cell_measurement_reflns_used 6712
_cell_measurement_temperature 150
_cell_measurement_theta_max 27
_cell_measurement_theta_min 5
_cell_volume 1556.79(7)
_computing_cell_refinement 'DENZO/SCALEPACK (Otwinowski & Minor, 1997)'
_computing_data_collection 'COLLECT (Nonius, 2001).'
_computing_data_reduction 'DENZO/SCALEPACK (Otwinowski & Minor, 1997)'
_computing_molecular_graphics 'CAMERON (Watkin et al., 1996)'
_computing_publication_material 'CRYSTALS (Betteridge et al., 2003)'
_computing_structure_refinement 'CRYSTALS (Betteridge et al., 2003)'
_computing_structure_solution 'Superflip (Palatinus & Chapuis, 2007)'
_diffrn_ambient_temperature 150
_diffrn_measured_fraction_theta_full 0.991
_diffrn_measured_fraction_theta_max 0.988
_diffrn_measurement_device Area
_diffrn_measurement_device_type 'Nonius KappaCCD'
_diffrn_measurement_method \w
_diffrn_radiation_monochromator graphite
_diffrn_radiation_type 'Mo K\a'
_diffrn_radiation_wavelength 0.71073
_diffrn_reflns_av_R_equivalents 0.025
_diffrn_reflns_limit_h_max 12
_diffrn_reflns_limit_h_min -12
_diffrn_reflns_limit_k_max 16
_diffrn_reflns_limit_k_min -16
_diffrn_reflns_limit_l_max 18
_diffrn_reflns_limit_l_min -17
_diffrn_reflns_number 44520
_diffrn_reflns_theta_full 25.330
_diffrn_reflns_theta_max 27.532
_diffrn_reflns_theta_min 5.109
_diffrn_standards_number 0
_exptl_absorpt_coefficient_mu 0.175
_exptl_absorpt_correction_T_max 0.96
_exptl_absorpt_correction_T_min 0.00
_exptl_absorpt_correction_type multi-scan
_exptl_absorpt_process_details 'DENZO/SCALEPACK (Otwinowski & Minor, 1997)'
_exptl_crystal_colour yellow
_exptl_crystal_density_diffrn 1.430
_exptl_crystal_density_method 'not measured'
_exptl_crystal_description block
_exptl_crystal_F_000 684
_exptl_crystal_size_max 0.240
_exptl_crystal_size_mid 0.240
_exptl_crystal_size_min 0.220
_refine_diff_density_max 0.50
_refine_diff_density_min -0.45
_refine_ls_extinction_method None
_refine_ls_goodness_of_fit_ref 0.9539
_refine_ls_hydrogen_treatment noref
_refine_ls_matrix_type full
_refine_ls_number_parameters 415
_refine_ls_number_reflns 7090
_refine_ls_number_restraints 0
_refine_ls_R_factor_all 0.0747
_refine_ls_R_factor_gt 0.0467
_refine_ls_shift/su_max 0.0005592
_refine_ls_shift/su_mean 0.0000216
_refine_ls_structure_factor_coef Fsqd
_refine_ls_weighting_details
;
 Method, part 1, Chebychev polynomial, (Watkin, 1994, Prince, 1982) 
 [weight] = 1.0/[A~0~*T~0~(x)+A~1~*T~1~(x) ... +A~n-1~]*T~n-1~(x)] 
 where A~i~ are the Chebychev coefficients listed below and x= Fcalc/Fmax 
 Method = Robust Weighting (Prince, 1982) 
 W = [weight] * [1-(deltaF/6*sigmaF)^2^]^2^ 
 A~i~ are: 
 22.6 33.9 16.5 4.18 
;
_refine_ls_weighting_scheme calc
_refine_ls_wR_factor_all 0.1340
_refine_ls_wR_factor_gt 0.1055
_refine_ls_wR_factor_ref 0.1340
_reflns_limit_h_max 12
_reflns_limit_h_min -12
_reflns_limit_k_max 16
_reflns_limit_k_min -14
_reflns_limit_l_max 18
_reflns_limit_l_min 0
_reflns_number_gt 5056
_reflns_number_total 7090
_reflns_threshold_expression I>2.0\s(I)
_oxford_diffrn_Wilson_B_factor 2.86
_oxford_diffrn_Wilson_scale 3.71
_oxford_refine_ls_r_factor_ref 0.0747
_oxford_refine_ls_scale 0.5405(9)
_oxford_reflns_number_all 7090
_oxford_reflns_threshold_expression_ref I>-3.0\s(I)
_oxford_structure_analysis_title 036zmek15
_cod_data_source_file ja5b08614_si_002.cif
_cod_data_source_block 4b
_cod_depositor_comments
;
The following automatic conversions were performed:

'_atom_sites_solution_primary' value 'Other' changed to 'other'
according to
/usr/data/users/saulius/crontab/automatic-downloads/current/ACS/lib/dictionaries/cif_core.dic
dictionary named 'cif_core.dic' version 2.4.2 from 2011-04-26.

Automatic conversion script
Id: cif_fix_values 3271 2015-04-21 07:52:19Z andrius 
;
_cod_original_sg_symbol_H-M 'P -1 '
_cod_original_formula_sum 'C33 H26 B1 F10 O1 P1'
_cod_database_code 4124602

loop_
_symmetry_equiv_pos_as_xyz
x,y,z
-x,-y,-z

loop_
_atom_site_label
_atom_site_type_symbol
_atom_site_fract_x
_atom_site_fract_y
_atom_site_fract_z
_atom_site_U_iso_or_equiv
_atom_site_occupancy
_atom_site_adp_type
P1 P -0.00440(6) 0.78655(5) 0.44695(4) 0.0297 1.0000 Uani
C2 C -0.0743(2) 0.92270(18) 0.35369(16) 0.0283 1.0000 Uani
C3 C -0.2105(2) 0.9741(2) 0.37315(18) 0.0347 1.0000 Uani
C4 C -0.2585(3) 1.0756(2) 0.2990(2) 0.0404 1.0000 Uani
C5 C -0.1705(3) 1.1299(2) 0.20376(19) 0.0392 1.0000 Uani
C6 C -0.0332(3) 1.08370(19) 0.18026(17) 0.0321 1.0000 Uani
C7 C 0.0105(2) 0.98050(18) 0.25620(16) 0.0277 1.0000 Uani
O8 O 0.14586(16) 0.92921(13) 0.23746(11) 0.0302 1.0000 Uani
C9 C 0.2077(2) 0.95024(19) 0.13629(16) 0.0298 1.0000 Uani
C10 C 0.3127(2) 0.8678(2) 0.12158(17) 0.0321 1.0000 Uani
C11 C 0.3691(3) 0.8855(2) 0.01691(18) 0.0372 1.0000 Uani
C12 C 0.3233(3) 0.9784(2) -0.06459(17) 0.0402 1.0000 Uani
C13 C 0.2233(3) 1.0595(2) -0.04581(18) 0.0399 1.0000 Uani
C14 C 0.1653(3) 1.04889(19) 0.05494(16) 0.0326 1.0000 Uani
C15 C 0.0713(3) 1.14287(19) 0.07953(17) 0.0354 1.0000 Uani
C16 C -0.0072(3) 1.2224(2) -0.0092(2) 0.0463 1.0000 Uani
C17 C 0.1718(3) 1.2154(2) 0.0972(2) 0.0442 1.0000 Uani
B18 B 0.3750(3) 0.7651(2) 0.2082(2) 0.0319 1.0000 Uani
C19 C 0.4492(3) 0.6590(2) 0.18339(17) 0.0350 1.0000 Uani
C20 C 0.5906(3) 0.6211(2) 0.19360(18) 0.0391 1.0000 Uani
F21 F 0.67014(16) 0.67765(14) 0.22264(12) 0.0482 1.0000 Uani
C22 C 0.6577(3) 0.5292(3) 0.1729(2) 0.0500 1.0000 Uani
F23 F 0.7955(2) 0.49762(18) 0.18242(16) 0.0721 1.0000 Uani
C24 C 0.5805(4) 0.4697(2) 0.1422(2) 0.0544 1.0000 Uani
F25 F 0.6423(3) 0.37929(16) 0.12193(16) 0.0796 1.0000 Uani
C26 C 0.4393(3) 0.5027(2) 0.1318(2) 0.0480 1.0000 Uani
C27 C 0.3771(3) 0.5964(2) 0.15154(19) 0.0405 1.0000 Uani
F28 F 0.23820(17) 0.62499(14) 0.14055(13) 0.0493 1.0000 Uani
F29 F 0.3643(2) 0.44408(15) 0.10199(14) 0.0640 1.0000 Uani
C30 C 0.3784(2) 0.7596(2) 0.31836(17) 0.0317 1.0000 Uani
C31 C 0.3629(3) 0.6560(2) 0.40618(18) 0.0350 1.0000 Uani
F32 F 0.33826(18) 0.55874(12) 0.39895(11) 0.0442 1.0000 Uani
C33 C 0.3663(3) 0.6458(2) 0.50468(18) 0.0391 1.0000 Uani
F34 F 0.3490(2) 0.54398(14) 0.58689(12) 0.0560 1.0000 Uani
C35 C 0.3872(3) 0.7421(2) 0.51790(19) 0.0396 1.0000 Uani
F36 F 0.3943(2) 0.73265(15) 0.61269(12) 0.0577 1.0000 Uani
C37 C 0.4023(2) 0.8471(2) 0.4340(2) 0.0367 1.0000 Uani
C38 C 0.3971(2) 0.8543(2) 0.33730(18) 0.0334 1.0000 Uani
F39 F 0.41539(15) 0.95948(12) 0.25855(11) 0.0418 1.0000 Uani
F40 F 0.42417(17) 0.94123(14) 0.44725(13) 0.0484 1.0000 Uani
C41 C -0.1202(3) 0.7720(2) 0.57291(18) 0.0390 1.0000 Uani
C42 C -0.0862(4) 0.8639(3) 0.6044(2) 0.0542 1.0000 Uani
C43 C -0.0927(4) 0.6503(3) 0.6547(2) 0.0577 1.0000 Uani
C44 C -0.0846(3) 0.68145(19) 0.41691(18) 0.0352 1.0000 Uani
C45 C -0.2465(3) 0.6946(3) 0.4231(2) 0.0484 1.0000 Uani
C46 C -0.0085(3) 0.6848(2) 0.3108(2) 0.0438 1.0000 Uani
H31 H -0.2726 0.9366 0.4409 0.0431 1.0000 Uiso
H41 H -0.3558 1.1088 0.3143 0.0495 1.0000 Uiso
H51 H -0.2054 1.2016 0.1518 0.0495 1.0000 Uiso
H111 H 0.4422 0.8292 0.0042 0.0457 1.0000 Uiso
H121 H 0.3613 0.9872 -0.1351 0.0494 1.0000 Uiso
H131 H 0.1933 1.1266 -0.1041 0.0484 1.0000 Uiso
H161 H 0.0657 1.2606 -0.0727 0.0717 1.0000 Uiso
H163 H -0.0663 1.2834 0.0092 0.0719 1.0000 Uiso
H162 H -0.0716 1.1771 -0.0240 0.0718 1.0000 Uiso
H171 H 0.2409 1.2537 0.0314 0.0676 1.0000 Uiso
H173 H 0.1130 1.2745 0.1170 0.0678 1.0000 Uiso
H172 H 0.2257 1.1646 0.1536 0.0670 1.0000 Uiso
H411 H -0.2248 0.7838 0.5642 0.0477 1.0000 Uiso
H421 H -0.1450 0.8554 0.6708 0.0838 1.0000 Uiso
H423 H -0.1024 0.9430 0.5511 0.0836 1.0000 Uiso
H422 H 0.0165 0.8539 0.6116 0.0842 1.0000 Uiso
H431 H -0.1451 0.6450 0.7227 0.0877 1.0000 Uiso
H433 H 0.0105 0.6369 0.6566 0.0880 1.0000 Uiso
H432 H -0.1258 0.5910 0.6382 0.0880 1.0000 Uiso
H441 H -0.0619 0.6034 0.4718 0.0433 1.0000 Uiso
H452 H -0.2812 0.6335 0.4095 0.0736 1.0000 Uiso
H451 H -0.2915 0.6872 0.4929 0.0739 1.0000 Uiso
H453 H -0.2712 0.7719 0.3707 0.0741 1.0000 Uiso
H462 H -0.0460 0.6245 0.2982 0.0674 1.0000 Uiso
H461 H -0.0272 0.7608 0.2557 0.0680 1.0000 Uiso
H463 H 0.0982 0.6713 0.3078 0.0680 1.0000 Uiso

loop_
_atom_site_aniso_label
_atom_site_aniso_U_11
_atom_site_aniso_U_22
_atom_site_aniso_U_33
_atom_site_aniso_U_23
_atom_site_aniso_U_13
_atom_site_aniso_U_12
P1 0.0291(3) 0.0332(3) 0.0244(3) -0.0099(2) -0.0041(2) -0.0010(2)
C2 0.0307(10) 0.0296(10) 0.0261(10) -0.0142(8) -0.0034(8) 0.0003(8)
C3 0.0312(11) 0.0390(12) 0.0361(11) -0.0202(10) -0.0027(9) 0.0022(9)
C4 0.0365(12) 0.0421(13) 0.0459(13) -0.0239(11) -0.0086(10) 0.0096(10)
C5 0.0443(13) 0.0346(12) 0.0407(13) -0.0183(10) -0.0140(10) 0.0121(10)
C6 0.0394(12) 0.0279(10) 0.0297(10) -0.0125(9) -0.0090(9) 0.0029(9)
C7 0.0271(10) 0.0282(10) 0.0293(10) -0.0140(8) -0.0061(8) 0.0035(8)
O8 0.0304(8) 0.0338(8) 0.0217(7) -0.0100(6) -0.0022(6) 0.0048(6)
C9 0.0325(11) 0.0333(11) 0.0232(10) -0.0122(8) -0.0030(8) -0.0011(8)
C10 0.0322(11) 0.0352(11) 0.0273(10) -0.0137(9) 0.0000(8) -0.0017(9)
C11 0.0354(12) 0.0458(13) 0.0311(11) -0.0199(10) 0.0029(9) -0.0049(10)
C12 0.0486(14) 0.0442(13) 0.0244(10) -0.0136(10) 0.0040(9) -0.0104(11)
C13 0.0497(14) 0.0388(12) 0.0270(11) -0.0089(10) -0.0053(10) -0.0070(10)
C14 0.0396(12) 0.0309(11) 0.0249(10) -0.0094(9) -0.0042(9) -0.0030(9)
C15 0.0478(13) 0.0273(10) 0.0269(11) -0.0071(9) -0.0089(9) 0.0013(9)
C16 0.0599(17) 0.0383(13) 0.0331(12) -0.0067(10) -0.0150(11) 0.0063(12)
C17 0.0582(16) 0.0343(12) 0.0381(13) -0.0113(10) -0.0085(11) -0.0083(11)
B18 0.0257(11) 0.0395(13) 0.0313(12) -0.0169(10) -0.0024(9) -0.0004(10)
C19 0.0358(12) 0.0407(12) 0.0274(10) -0.0163(9) -0.0047(9) 0.0076(9)
C20 0.0372(12) 0.0443(13) 0.0285(11) -0.0116(10) -0.0045(9) 0.0081(10)
F21 0.0351(7) 0.0585(9) 0.0475(9) -0.0191(7) -0.0098(6) 0.0040(7)
C22 0.0456(15) 0.0516(16) 0.0400(13) -0.0145(12) -0.0056(11) 0.0209(12)
F23 0.0538(10) 0.0764(13) 0.0707(12) -0.0260(10) -0.0132(9) 0.0368(9)
C24 0.075(2) 0.0397(14) 0.0400(14) -0.0190(12) -0.0039(13) 0.0231(13)
F25 0.1095(17) 0.0536(11) 0.0716(13) -0.0358(10) -0.0129(11) 0.0389(11)
C26 0.0696(19) 0.0391(13) 0.0357(13) -0.0196(11) -0.0061(12) 0.0059(12)
C27 0.0469(14) 0.0421(13) 0.0329(12) -0.0187(10) -0.0073(10) 0.0086(11)
F28 0.0448(8) 0.0573(9) 0.0591(10) -0.0361(8) -0.0160(7) 0.0074(7)
F29 0.0957(14) 0.0521(10) 0.0559(10) -0.0349(9) -0.0132(10) 0.0008(9)
C30 0.0256(10) 0.0384(11) 0.0332(11) -0.0186(9) -0.0049(8) 0.0044(8)
C31 0.0360(12) 0.0391(12) 0.0345(11) -0.0199(10) -0.0106(9) 0.0076(9)
F32 0.0648(10) 0.0359(7) 0.0347(7) -0.0162(6) -0.0133(7) 0.0018(7)
C33 0.0429(13) 0.0417(13) 0.0335(12) -0.0169(10) -0.0111(10) 0.0076(10)
F34 0.0890(13) 0.0448(9) 0.0328(8) -0.0128(7) -0.0219(8) 0.0085(8)
C35 0.0410(13) 0.0511(14) 0.0346(12) -0.0254(11) -0.0127(10) 0.0094(11)
F36 0.0801(12) 0.0648(10) 0.0419(9) -0.0329(8) -0.0234(8) 0.0102(9)
C37 0.0278(11) 0.0464(13) 0.0468(13) -0.0307(11) -0.0061(9) 0.0014(9)
C38 0.0243(10) 0.0406(12) 0.0356(11) -0.0185(10) -0.0019(8) 0.0014(9)
F39 0.0408(8) 0.0429(8) 0.0414(8) -0.0190(6) 0.0002(6) -0.0080(6)
F40 0.0480(9) 0.0558(9) 0.0555(9) -0.0371(8) -0.0056(7) -0.0052(7)
C41 0.0445(13) 0.0441(13) 0.0268(11) -0.0137(10) -0.0013(9) -0.0081(10)
C42 0.0690(19) 0.0648(18) 0.0353(13) -0.0272(13) -0.0002(12) -0.0164(15)
C43 0.074(2) 0.0558(17) 0.0308(13) -0.0064(12) -0.0026(13) -0.0114(15)
C44 0.0412(12) 0.0303(11) 0.0321(11) -0.0121(9) -0.0053(9) 0.0002(9)
C45 0.0416(14) 0.0560(16) 0.0576(16) -0.0321(14) -0.0056(12) -0.0109(12)
C46 0.0501(15) 0.0486(14) 0.0399(13) -0.0262(12) -0.0070(11) 0.0004(11)

loop_
_atom_type_symbol
_atom_type_scat_dispersion_real
_atom_type_scat_dispersion_imag
_atom_type_scat_Cromer_Mann_a1
_atom_type_scat_Cromer_Mann_b1
_atom_type_scat_Cromer_Mann_a2
_atom_type_scat_Cromer_Mann_b2
_atom_type_scat_Cromer_Mann_a3
_atom_type_scat_Cromer_Mann_b3
_atom_type_scat_Cromer_Mann_a4
_atom_type_scat_Cromer_Mann_b4
_atom_type_scat_Cromer_Mann_c
_atom_type_scat_source
C 0.0033 0.0016 2.3100 20.8439 1.0200 10.2075 1.5886 0.5687 0.8650 51.6512 0.2156 'International Tables Vol C 4.2.6.8 and 6.1.1.4'
H 0.0000 0.0000 0.4930 10.5109 0.3229 26.1257 0.1402 3.1424 0.0408 57.7998 0.0030 'International Tables Vol C 4.2.6.8 and 6.1.1.4'
B 0.0013 0.0007 2.0545 23.2185 1.3326 1.0210 1.0979 60.3498 0.7068 0.1403 -0.1932 'International Tables Vol C 4.2.6.8 and 6.1.1.4'
F 0.0171 0.0103 3.5392 10.2825 2.6412 4.2944 1.5170 0.2615 1.0243 26.1476 0.2776 'International Tables Vol C 4.2.6.8 and 6.1.1.4'
O 0.0106 0.0060 3.0485 13.2771 2.2868 5.7011 1.5463 0.3239 0.8670 32.9089 0.2508 'International Tables Vol C 4.2.6.8 and 6.1.1.4'
P 0.1023 0.0942 6.4345 1.9067 4.1791 27.1570 1.7800 0.5260 1.4908 68.1645 1.1149 'International Tables Vol C 4.2.6.8 and 6.1.1.4'

loop_
_geom_angle_atom_site_label_1
_geom_angle_atom_site_label_2
_geom_angle_atom_site_label_3
_geom_angle
_geom_angle_publ_flag
C2 P1 C41 103.11(11) yes
C2 P1 C44 99.43(10) yes
C41 P1 C44 101.50(11) yes
P1 C2 C3 124.02(17) yes
P1 C2 C7 119.68(16) yes
C3 C2 C7 116.3(2) yes
C2 C3 C4 121.4(2) yes
C2 C3 H31 118.7 no
C4 C3 H31 119.9 no
C3 C4 C5 120.2(2) yes
C3 C4 H41 119.6 no
C5 C4 H41 120.2 no
C4 C5 C6 121.1(2) yes
C4 C5 H51 119.6 no
C6 C5 H51 119.3 no
C5 C6 C7 117.1(2) yes
C5 C6 C15 123.4(2) yes
C7 C6 C15 119.5(2) yes
C2 C7 C6 123.9(2) yes
C2 C7 O8 116.03(18) yes
C6 C7 O8 120.05(19) yes
C7 O8 C9 118.10(16) yes
O8 C9 C10 116.20(18) yes
O8 C9 C14 120.27(19) yes
C10 C9 C14 123.53(19) yes
C9 C10 C11 116.0(2) yes
C9 C10 B18 125.53(19) yes
C11 C10 B18 118.4(2) yes
C10 C11 C12 121.6(2) yes
C10 C11 H111 117.9 no
C12 C11 H111 120.5 no
C11 C12 C13 120.0(2) yes
C11 C12 H121 119.9 no
C13 C12 H121 120.0 no
C12 C13 C14 121.6(2) yes
C12 C13 H131 119.6 no
C14 C13 H131 118.8 no
C9 C14 C13 117.1(2) yes
C9 C14 C15 119.08(19) yes
C13 C14 C15 123.6(2) yes
C6 C15 C14 107.53(17) yes
C6 C15 C16 112.0(2) yes
C14 C15 C16 112.28(19) yes
C6 C15 C17 108.78(19) yes
C14 C15 C17 107.1(2) yes
C16 C15 C17 109.0(2) yes
C15 C16 H161 108.9 no
C15 C16 H163 110.0 no
H161 C16 H163 108.4 no
C15 C16 H162 110.9 no
H161 C16 H162 109.2 no
H163 C16 H162 109.3 no
C15 C17 H171 108.8 no
C15 C17 H173 108.8 no
H171 C17 H173 109.6 no
C15 C17 H172 110.1 no
H171 C17 H172 110.0 no
H173 C17 H172 109.5 no
C10 B18 C19 117.92(19) yes
C10 B18 C30 125.0(2) yes
C19 B18 C30 117.0(2) yes
B18 C19 C20 122.1(2) yes
B18 C19 C27 122.7(2) yes
C20 C19 C27 115.1(2) yes
C19 C20 F21 119.5(2) yes
C19 C20 C22 123.4(3) yes
F21 C20 C22 117.0(2) yes
C20 C22 F23 120.9(3) yes
C20 C22 C24 118.9(3) yes
F23 C22 C24 120.3(3) yes
C22 C24 F25 120.4(3) yes
C22 C24 C26 120.2(2) yes
F25 C24 C26 119.3(3) yes
C24 C26 C27 119.1(3) yes
C24 C26 F29 120.0(2) yes
C27 C26 F29 121.0(3) yes
C19 C27 C26 123.3(2) yes
C19 C27 F28 120.0(2) yes
C26 C27 F28 116.8(2) yes
B18 C30 C31 121.2(2) yes
B18 C30 C38 124.5(2) yes
C31 C30 C38 114.3(2) yes
C30 C31 F32 120.2(2) yes
C30 C31 C33 123.7(2) yes
F32 C31 C33 116.1(2) yes
C31 C33 F34 121.2(2) yes
C31 C33 C35 119.1(2) yes
F34 C33 C35 119.7(2) yes
C33 C35 F36 119.6(2) yes
C33 C35 C37 119.8(2) yes
F36 C35 C37 120.6(2) yes
C35 C37 C38 119.5(2) yes
C35 C37 F40 119.6(2) yes
C38 C37 F40 120.9(2) yes
C30 C38 C37 123.5(2) yes
C30 C38 F39 120.3(2) yes
C37 C38 F39 116.2(2) yes
P1 C41 C42 110.02(17) yes
P1 C41 C43 108.42(19) yes
C42 C41 C43 110.8(2) yes
P1 C41 H411 108.6 no
C42 C41 H411 108.7 no
C43 C41 H411 110.3 no
C41 C42 H421 110.1 no
C41 C42 H423 111.2 no
H421 C42 H423 109.9 no
C41 C42 H422 109.1 no
H421 C42 H422 108.2 no
H423 C42 H422 108.2 no
C41 C43 H431 108.7 no
C41 C43 H433 109.4 no
H431 C43 H433 109.0 no
C41 C43 H432 110.5 no
H431 C43 H432 109.7 no
H433 C43 H432 109.5 no
P1 C44 C45 115.53(17) yes
P1 C44 C46 110.05(17) yes
C45 C44 C46 110.5(2) yes
P1 C44 H441 104.5 no
C45 C44 H441 107.7 no
C46 C44 H441 108.2 no
C44 C45 H452 110.6 no
C44 C45 H451 108.2 no
H452 C45 H451 109.1 no
C44 C45 H453 108.9 no
H452 C45 H453 109.5 no
H451 C45 H453 110.5 no
C44 C46 H462 109.4 no
C44 C46 H461 109.9 no
H462 C46 H461 108.8 no
C44 C46 H463 110.8 no
H462 C46 H463 109.4 no
H461 C46 H463 108.6 no

loop_
_geom_bond_atom_site_label_1
_geom_bond_atom_site_label_2
_geom_bond_distance
_geom_bond_publ_flag
P1 C2 1.840(2) yes
P1 C41 1.860(2) yes
P1 C44 1.872(2) yes
C2 C3 1.400(3) yes
C2 C7 1.401(3) yes
C3 C4 1.386(3) yes
C3 H31 0.982 no
C4 C5 1.385(4) yes
C4 H41 0.986 no
C5 C6 1.394(3) yes
C5 H51 0.980 no
C6 C7 1.395(3) yes
C6 C15 1.522(3) yes
C7 O8 1.392(2) yes
O8 C9 1.376(2) yes
C9 C10 1.405(3) yes
C9 C14 1.397(3) yes
C10 C11 1.422(3) yes
C10 B18 1.540(3) yes
C11 C12 1.375(4) yes
C11 H111 0.980 no
C12 C13 1.386(4) yes
C12 H121 0.968 no
C13 C14 1.397(3) yes
C13 H131 0.978 no
C14 C15 1.520(3) yes
C15 C16 1.534(3) yes
C15 C17 1.546(3) yes
C16 H161 0.997 no
C16 H163 0.995 no
C16 H162 1.010 no
C17 H171 0.997 no
C17 H173 0.985 no
C17 H172 0.998 no
B18 C19 1.587(3) yes
B18 C30 1.574(3) yes
C19 C20 1.387(3) yes
C19 C27 1.389(4) yes
C20 F21 1.349(3) yes
C20 C22 1.377(4) yes
C22 F23 1.339(3) yes
C22 C24 1.378(5) yes
C24 F25 1.343(3) yes
C24 C26 1.375(4) yes
C26 C27 1.377(3) yes
C26 F29 1.348(3) yes
C27 F28 1.350(3) yes
C30 C31 1.390(3) yes
C30 C38 1.392(3) yes
C31 F32 1.348(3) yes
C31 C33 1.384(3) yes
C33 F34 1.340(3) yes
C33 C35 1.370(4) yes
C35 F36 1.343(3) yes
C35 C37 1.374(4) yes
C37 C38 1.376(3) yes
C37 F40 1.346(3) yes
C38 F39 1.346(3) yes
C41 C42 1.524(4) yes
C41 C43 1.535(4) yes
C41 H411 1.015 no
C42 H421 0.970 no
C42 H423 0.995 no
C42 H422 0.992 no
C43 H431 0.980 no
C43 H433 0.979 no
C43 H432 0.992 no
C44 C45 1.515(4) yes
C44 C46 1.534(3) yes
C44 H441 1.010 no
C45 H452 0.995 no
C45 H451 0.976 no
C45 H453 0.994 no
C46 H462 0.990 no
C46 H461 0.985 no
C46 H463 1.002 no
